data_4514696
loop_
_publ_author_name
'Dennis, Joseph M.'
'White, Nicholas A.'
'Liu, Richard Y.'
'Buchwald, Stephen L.'

_publ_section_title
;
 Pd-Catalyzed C--N Coupling Reactions Facilitated by Organic Bases:
 Mechanistic Investigation Leads to Enhanced Reactivity in the Arylation
 of Weakly Binding Amines
;
_journal_issue 5
_journal_name_full 'ACS Catalysis'
_journal_page_first 3822
_journal_paper_doi 10.1021/acscatal.9b00981
_journal_volume 9
_journal_year 2019
_chemical_formula_sum 'C58 H84 F7 N2 O4 P Pd S'
_chemical_formula_weight 1175.70
_space_group_crystal_system monoclinic
_space_group_IT_number 14
_space_group_name_Hall '-P 2ybc'
_space_group_name_H-M_alt 'P 1 21/c 1'
_symmetry_space_group_name_Hall '-P 2ybc'
_symmetry_space_group_name_H-M 'P 1 21/c 1'
_atom_sites_solution_hydrogens mixed
_atom_sites_solution_primary direct
_atom_sites_solution_secondary difmap
_audit_creation_method SHELXL-2014/7
_cell_angle_alpha 90
_cell_angle_beta 106.9117(16)
_cell_angle_gamma 90
_cell_formula_units_Z 4
_cell_length_a 20.138(2)
_cell_length_b 13.1828(13)
_cell_length_c 24.998(2)
_cell_measurement_reflns_used 9242
_cell_measurement_temperature 100(2)
_cell_measurement_theta_max 24.89
_cell_measurement_theta_min 2.25
_cell_volume 6349.4(10)
_computing_cell_refinement 'SAINT 8.38A (Bruker-AXS, 2017)'
_computing_data_collection 'APEX3 v2017.3.0 (Bruker-AXS, 2017)'
_computing_data_reduction 'SAINT 8.38A (Bruker-AXS, 2017)'
_computing_molecular_graphics 'Bruker SHELXTL'
_computing_publication_material 'Bruker SHELXTL'
_computing_structure_refinement 'SHELXL-2014/7 (Sheldrick, 2014)'
_computing_structure_solution 'SHELXT-2015 (Sheldrick, 2015)'
_diffrn_ambient_temperature 100(2)
_diffrn_detector_area_resol_mean 8.3
_diffrn_measured_fraction_theta_full 1.000
_diffrn_measured_fraction_theta_max 1.000
_diffrn_measurement_device_type 'Bruker Smart APEX2 CCD'
_diffrn_measurement_method '\f and \w scans'
_diffrn_radiation_type MoK\a
_diffrn_radiation_wavelength 0.71073
_diffrn_reflns_av_R_equivalents 0.0732
_diffrn_reflns_av_unetI/netI 0.0324
_diffrn_reflns_Laue_measured_fraction_full 1.000
_diffrn_reflns_Laue_measured_fraction_max 1.000
_diffrn_reflns_limit_h_max 28
_diffrn_reflns_limit_h_min -28
_diffrn_reflns_limit_k_max 18
_diffrn_reflns_limit_k_min -18
_diffrn_reflns_limit_l_max 35
_diffrn_reflns_limit_l_min -35
_diffrn_reflns_number 257135
_diffrn_reflns_point_group_measured_fraction_full 1.000
_diffrn_reflns_point_group_measured_fraction_max 1.000
_diffrn_reflns_theta_full 25.242
_diffrn_reflns_theta_max 30.033
_diffrn_reflns_theta_min 1.057
_diffrn_source 'I\mS micro-focus sealed tube, multilayer optics'
_exptl_absorpt_coefficient_mu 0.413
_exptl_absorpt_correction_T_max 0.7461
_exptl_absorpt_correction_T_min 0.6965
_exptl_absorpt_correction_type multi-scan
_exptl_absorpt_process_details 'SADABS (Herbst-Irmer et al., 2015)'
_exptl_crystal_colour colourless
_exptl_crystal_density_diffrn 1.230
_exptl_crystal_density_method 'not measured'
_exptl_crystal_description block
_exptl_crystal_F_000 2472
_exptl_crystal_size_max 0.130
_exptl_crystal_size_mid 0.085
_exptl_crystal_size_min 0.070
_refine_diff_density_max 3.623
_refine_diff_density_min -1.905
_refine_diff_density_rms 0.088
_refine_ls_extinction_method none
_refine_ls_goodness_of_fit_ref 1.028
_refine_ls_hydrogen_treatment mixed
_refine_ls_matrix_type full
_refine_ls_number_parameters 828
_refine_ls_number_reflns 18594
_refine_ls_number_restraints 756
_refine_ls_restrained_S_all 1.034
_refine_ls_R_factor_all 0.0793
_refine_ls_R_factor_gt 0.0562
_refine_ls_shift/su_max 0.001
_refine_ls_shift/su_mean 0.000
_refine_ls_structure_factor_coef Fsqd
_refine_ls_weighting_details 'w=1/[\s^2^(Fo^2^)+(0.0719P)^2^+10.9762P] where P=(Fo^2^+2Fc^2^)/3'
_refine_ls_weighting_scheme calc
_refine_ls_wR_factor_gt 0.1448
_refine_ls_wR_factor_ref 0.1609
_reflns_Friedel_coverage 0.000
_reflns_number_gt 13802
_reflns_number_total 18594
_reflns_threshold_expression 'I > 2\s(I)'
_cod_data_source_file cs9b00981_si_002.cif
_cod_data_source_block X17162_sq
_cod_original_cell_volume 6349.3(11)
_cod_database_code 4514696
_shelx_shelxl_version_number 2014/7
_shelx_space_group_comment
; 
The symmetry employed for this shelxl refinement is uniquely defined 
by the following loop, which should always be used as a source of 
symmetry information in preference to the above space-group names. 
They are only intended as comments. 
;
_shelx_estimated_absorpt_t_min 0.948
_shelx_estimated_absorpt_t_max 0.972

loop_
_space_group_symop_operation_xyz
'x, y, z'
'-x, y+1/2, -z+1/2'
'-x, -y, -z'
'x, -y-1/2, z-1/2'

loop_
_atom_site_label
_atom_site_type_symbol
_atom_site_fract_x
_atom_site_fract_y
_atom_site_fract_z
_atom_site_U_iso_or_equiv
_atom_site_adp_type
_atom_site_occupancy
_atom_site_site_symmetry_order
_atom_site_calc_flag
_atom_site_refinement_flags_posn
_atom_site_refinement_flags_adp
_atom_site_refinement_flags_occupancy
_atom_site_disorder_assembly
_atom_site_disorder_group
Pd1 Pd 0.88416(2) 0.55716(2) 0.29629(2) 0.02870(7) Uani 1 1 d D . . . .
N1 N 0.98267(12) 0.6310(2) 0.31017(11) 0.0321(5) Uani 1 1 d D . . . .
H1A H 0.9746(18) 0.6896(19) 0.2903(13) 0.039 Uiso 1 1 d D U . . .
H1B H 1.0063(17) 0.596(3) 0.2889(13) 0.039 Uiso 1 1 d D U . . .
C61 C 1.02988(15) 0.6488(3) 0.36671(13) 0.0359(6) Uani 1 1 d D . . . .
H61A H 1.0372 0.5841 0.3877 0.043 Uiso 1 1 calc R U . . .
H61B H 1.0078 0.6971 0.3867 0.043 Uiso 1 1 calc R U . . .
C62 C 1.09941(16) 0.6906(3) 0.36580(15) 0.0405(7) Uani 1 1 d D . . . .
H62A H 1.1209 0.6432 0.3450 0.049 Uiso 1 1 calc R U . . .
H62B H 1.0922 0.7562 0.3456 0.049 Uiso 1 1 calc R U . . .
C63 C 1.14800(19) 0.7062(4) 0.42325(17) 0.0585(11) Uani 1 1 d D . . . .
H63A H 1.1266 0.7520 0.4443 0.088 Uiso 1 1 calc R U . . .
H63B H 1.1914 0.7361 0.4204 0.088 Uiso 1 1 calc R U . . .
H63C H 1.1578 0.6408 0.4426 0.088 Uiso 1 1 calc R U . . .
N2 N 0.90117(14) 0.4962(2) 0.21963(12) 0.0391(6) Uani 1 1 d D U . . .
H2C H 0.9423(14) 0.461(3) 0.2238(17) 0.047 Uiso 1 1 d D U . . .
H2D H 0.8686(17) 0.448(2) 0.2035(16) 0.047 Uiso 1 1 d D U . . .
C64 C 0.90622(18) 0.5681(3) 0.17648(16) 0.0492(9) Uani 1 1 d D U . . .
H64A H 0.9475 0.6119 0.1912 0.059 Uiso 0.652(9) 1 calc R U P A 1
H64B H 0.8646 0.6120 0.1662 0.059 Uiso 0.652(9) 1 calc R U P A 1
H64C H 0.8580 0.5796 0.1529 0.059 Uiso 0.348(9) 1 calc R U P A 2
H64D H 0.9218 0.6328 0.1962 0.059 Uiso 0.348(9) 1 calc R U P A 2
C65 C 0.9124(3) 0.5089(5) 0.1226(2) 0.0411(14) Uani 0.652(9) 1 d D U P A 1
H65A H 0.8740 0.4591 0.1119 0.049 Uiso 0.652(9) 1 calc R U P A 1
H65B H 0.9047 0.5585 0.0916 0.049 Uiso 0.652(9) 1 calc R U P A 1
C66 C 0.9790(3) 0.4533(5) 0.1264(3) 0.0560(18) Uani 0.652(9) 1 d D U P A 1
H66A H 0.9757 0.4205 0.0905 0.084 Uiso 0.652(9) 1 calc R U P A 1
H66B H 1.0178 0.5014 0.1354 0.084 Uiso 0.652(9) 1 calc R U P A 1
H66C H 0.9869 0.4016 0.1558 0.084 Uiso 0.652(9) 1 calc R U P A 1
C65A C 0.9459(6) 0.5557(10) 0.1391(5) 0.056(3) Uani 0.348(9) 1 d D U P A 2
H65C H 0.9954 0.5438 0.1595 0.067 Uiso 0.348(9) 1 calc R U P A 2
H65D H 0.9424 0.6163 0.1150 0.067 Uiso 0.348(9) 1 calc R U P A 2
C66A C 0.9151(9) 0.4656(13) 0.1053(7) 0.078(5) Uani 0.348(9) 1 d D U P A 2
H66D H 0.9402 0.4516 0.0779 0.117 Uiso 0.348(9) 1 calc R U P A 2
H66E H 0.9187 0.4068 0.1300 0.117 Uiso 0.348(9) 1 calc R U P A 2
H66F H 0.8662 0.4788 0.0858 0.117 Uiso 0.348(9) 1 calc R U P A 2
P1 P 0.77474(4) 0.49427(6) 0.28107(3) 0.02810(15) Uani 1 1 d D . . . .
C1 C 0.70996(14) 0.5966(2) 0.25682(12) 0.0313(6) Uani 1 1 d D . . . .
H1 H 0.6652 0.5649 0.2348 0.038 Uiso 1 1 calc R U . . .
C2 C 0.73481(15) 0.6676(2) 0.21768(13) 0.0331(6) Uani 1 1 d D . . . .
H2A H 0.7790 0.7000 0.2388 0.040 Uiso 1 1 calc R U . . .
H2B H 0.7435 0.6274 0.1869 0.040 Uiso 1 1 calc R U . . .
C3 C 0.68088(19) 0.7493(3) 0.19320(15) 0.0446(8) Uani 1 1 d D . . . .
H3A H 0.6376 0.7173 0.1700 0.054 Uiso 1 1 calc R U . . .
H3B H 0.6985 0.7950 0.1690 0.054 Uiso 1 1 calc R U . . .
C4 C 0.66555(19) 0.8106(3) 0.24006(17) 0.0496(9) Uani 1 1 d D . . . .
H4A H 0.7077 0.8484 0.2607 0.059 Uiso 1 1 calc R U . . .
H4B H 0.6285 0.8606 0.2237 0.059 Uiso 1 1 calc R U . . .
C5 C 0.64293(17) 0.7432(3) 0.28011(16) 0.0479(9) Uani 1 1 d D . . . .
H5A H 0.5978 0.7118 0.2604 0.057 Uiso 1 1 calc R U . . .
H5B H 0.6363 0.7849 0.3111 0.057 Uiso 1 1 calc R U . . .
C6 C 0.69612(16) 0.6591(3) 0.30439(14) 0.0402(7) Uani 1 1 d D . . . .
H6A H 0.7400 0.6898 0.3274 0.048 Uiso 1 1 calc R U . . .
H6B H 0.6782 0.6143 0.3288 0.048 Uiso 1 1 calc R U . . .
C7 C 0.7488(10) 0.4459(18) 0.3414(7) 0.041(4) Uani 0.41(4) 1 d D U P B 1
H7 H 0.7559 0.5026 0.3690 0.049 Uiso 0.41(4) 1 calc R U P B 1
C8 C 0.7889(12) 0.355(2) 0.3727(8) 0.042(3) Uani 0.41(4) 1 d D U P B 1
H8A H 0.8394 0.3680 0.3826 0.051 Uiso 0.41(4) 1 calc R U P B 1
H8B H 0.7787 0.2939 0.3483 0.051 Uiso 0.41(4) 1 calc R U P B 1
C9 C 0.7678(13) 0.3345(16) 0.4261(7) 0.044(3) Uani 0.41(4) 1 d D U P B 1
H9A H 0.7928 0.2740 0.4453 0.052 Uiso 0.41(4) 1 calc R U P B 1
H9B H 0.7817 0.3931 0.4517 0.052 Uiso 0.41(4) 1 calc R U P B 1
C10 C 0.6908(13) 0.3177(15) 0.4137(8) 0.046(3) Uani 0.41(4) 1 d D U P B 1
H10A H 0.6780 0.2530 0.3931 0.055 Uiso 0.41(4) 1 calc R U P B 1
H10B H 0.6788 0.3122 0.4492 0.055 Uiso 0.41(4) 1 calc R U P B 1
C11 C 0.6501(10) 0.4025(19) 0.3795(8) 0.045(3) Uani 0.41(4) 1 d D U P B 1
H11A H 0.6584 0.4658 0.4018 0.054 Uiso 0.41(4) 1 calc R U P B 1
H11B H 0.5999 0.3867 0.3698 0.054 Uiso 0.41(4) 1 calc R U P B 1
C12 C 0.6711(10) 0.418(2) 0.3255(9) 0.041(4) Uani 0.41(4) 1 d D U P B 1
H12A H 0.6625 0.3553 0.3028 0.050 Uiso 0.41(4) 1 calc R U P B 1
H12B H 0.6431 0.4734 0.3029 0.050 Uiso 0.41(4) 1 calc R U P B 1
C7A C 0.7555(7) 0.4363(11) 0.3426(4) 0.033(2) Uani 0.59(4) 1 d D U P B 2
H7A H 0.7611 0.4928 0.3703 0.040 Uiso 0.59(4) 1 calc R U P B 2
C8A C 0.8040(8) 0.3524(14) 0.3740(6) 0.038(2) Uani 0.59(4) 1 d D U P B 2
H8C H 0.8529 0.3728 0.3801 0.045 Uiso 0.59(4) 1 calc R U P B 2
H8D H 0.7956 0.2892 0.3516 0.045 Uiso 0.59(4) 1 calc R U P B 2
C9A C 0.7900(9) 0.3340(11) 0.4307(5) 0.044(2) Uani 0.59(4) 1 d D U P B 2
H9C H 0.8215 0.2803 0.4514 0.053 Uiso 0.59(4) 1 calc R U P B 2
H9D H 0.7999 0.3969 0.4532 0.053 Uiso 0.59(4) 1 calc R U P B 2
C10A C 0.7150(10) 0.3023(11) 0.4228(6) 0.048(2) Uani 0.59(4) 1 d D U P B 2
H10C H 0.7071 0.2345 0.4051 0.058 Uiso 0.59(4) 1 calc R U P B 2
H10D H 0.7066 0.2972 0.4598 0.058 Uiso 0.59(4) 1 calc R U P B 2
C11A C 0.6647(8) 0.3761(14) 0.3873(6) 0.048(3) Uani 0.59(4) 1 d D U P B 2
H11C H 0.6658 0.4397 0.4086 0.057 Uiso 0.59(4) 1 calc R U P B 2
H11D H 0.6172 0.3476 0.3788 0.057 Uiso 0.59(4) 1 calc R U P B 2
C12A C 0.6805(7) 0.4009(14) 0.3318(6) 0.039(2) Uani 0.59(4) 1 d D U P B 2
H12C H 0.6726 0.3397 0.3078 0.046 Uiso 0.59(4) 1 calc R U P B 2
H12D H 0.6486 0.4547 0.3118 0.046 Uiso 0.59(4) 1 calc R U P B 2
C21 C 0.75235(13) 0.3906(2) 0.22807(12) 0.0270(5) Uani 1 1 d D . . . .
C22 C 0.80077(14) 0.3095(2) 0.24227(12) 0.0298(6) Uani 1 1 d . . . . .
O1 O 0.85942(11) 0.33023(17) 0.28444(9) 0.0368(5) Uani 1 1 d . . . . .
C27 C 0.91212(16) 0.2542(3) 0.30057(15) 0.0413(7) Uani 1 1 d . . . . .
H27A H 0.8935 0.1945 0.3147 0.062 Uiso 1 1 calc R U . . .
H27B H 0.9517 0.2810 0.3299 0.062 Uiso 1 1 calc R U . . .
H27C H 0.9272 0.2348 0.2681 0.062 Uiso 1 1 calc R U . . .
C23 C 0.79005(16) 0.2163(2) 0.21575(13) 0.0348(6) Uani 1 1 d . . . . .
H23 H 0.8221 0.1623 0.2282 0.042 Uiso 1 1 calc R U . . .
C24 C 0.73150(16) 0.2034(2) 0.17070(14) 0.0355(6) Uani 1 1 d . . . . .
H24 H 0.7226 0.1398 0.1521 0.043 Uiso 1 1 calc R U . . .
C25 C 0.68611(15) 0.2831(2) 0.15282(13) 0.0318(6) Uani 1 1 d . . . . .
H25 H 0.6477 0.2740 0.1204 0.038 Uiso 1 1 calc R U . . .
C26 C 0.69402(13) 0.3768(2) 0.18022(11) 0.0260(5) Uani 1 1 d . . . . .
C31 C 0.63795(13) 0.4530(2) 0.15150(11) 0.0250(5) Uani 1 1 d . . . . .
C32 C 0.57119(13) 0.4481(2) 0.15962(11) 0.0264(5) Uani 1 1 d . . . . .
C33 C 0.51925(13) 0.5159(2) 0.12943(11) 0.0260(5) Uani 1 1 d . . . . .
C34 C 0.53235(13) 0.5850(2) 0.09133(12) 0.0271(5) Uani 1 1 d . . . . .
C35 C 0.59709(14) 0.5828(2) 0.08175(12) 0.0272(5) Uani 1 1 d . . . . .
H35 H 0.6056 0.6276 0.0547 0.033 Uiso 1 1 calc R U . . .
C36 C 0.64980(13) 0.5173(2) 0.11024(11) 0.0251(5) Uani 1 1 d . . . . .
C37 C 0.55675(14) 0.3654(2) 0.19800(13) 0.0309(6) Uani 1 1 d . . . . .
H37 H 0.6033 0.3400 0.2206 0.037 Uiso 1 1 calc R U . . .
C38 C 0.51915(16) 0.3984(3) 0.24059(14) 0.0375(7) Uani 1 1 d . . . . .
H38A H 0.5355 0.4658 0.2551 0.056 Uiso 1 1 calc R U . . .
H38B H 0.5290 0.3497 0.2715 0.056 Uiso 1 1 calc R U . . .
H38C H 0.4690 0.4007 0.2223 0.056 Uiso 1 1 calc R U . . .
C39 C 0.51941(17) 0.2737(2) 0.16493(15) 0.0388(7) Uani 1 1 d . . . . .
H39A H 0.5199 0.2174 0.1907 0.058 Uiso 1 1 calc R U . . .
H39B H 0.5431 0.2530 0.1376 0.058 Uiso 1 1 calc R U . . .
H39C H 0.4713 0.2920 0.1454 0.058 Uiso 1 1 calc R U . . .
C40 C 0.47943(14) 0.6640(2) 0.06115(12) 0.0315(6) Uani 1 1 d . . . . .
H40 H 0.4335 0.6452 0.0661 0.038 Uiso 1 1 calc R U . . .
C41 C 0.47109(16) 0.6697(2) -0.00139(12) 0.0341(6) Uani 1 1 d . . . . .
H41A H 0.5143 0.6945 -0.0073 0.051 Uiso 1 1 calc R U . . .
H41B H 0.4331 0.7163 -0.0191 0.051 Uiso 1 1 calc R U . . .
H41C H 0.4605 0.6021 -0.0180 0.051 Uiso 1 1 calc R U . . .
C42 C 0.49978(19) 0.7689(3) 0.08761(15) 0.0446(8) Uani 1 1 d . . . . .
H42A H 0.5021 0.7664 0.1273 0.067 Uiso 1 1 calc R U . . .
H42B H 0.4650 0.8190 0.0685 0.067 Uiso 1 1 calc R U . . .
H42C H 0.5452 0.7883 0.0839 0.067 Uiso 1 1 calc R U . . .
C43 C 0.71621(13) 0.5133(2) 0.09219(12) 0.0283(5) Uani 1 1 d . . . . .
H43 H 0.7552 0.4914 0.1251 0.034 Uiso 1 1 calc R U . . .
C44 C 0.73586(15) 0.6159(2) 0.07178(13) 0.0329(6) Uani 1 1 d . . . . .
H44A H 0.7786 0.6083 0.0609 0.049 Uiso 1 1 calc R U . . .
H44B H 0.6983 0.6389 0.0395 0.049 Uiso 1 1 calc R U . . .
H44C H 0.7433 0.6660 0.1019 0.049 Uiso 1 1 calc R U . . .
C45 C 0.70884(16) 0.4348(3) 0.04557(13) 0.0355(6) Uani 1 1 d . . . . .
H45A H 0.6998 0.3678 0.0590 0.053 Uiso 1 1 calc R U . . .
H45B H 0.7518 0.4325 0.0347 0.053 Uiso 1 1 calc R U . . .
H45C H 0.6701 0.4539 0.0131 0.053 Uiso 1 1 calc R U . . .
C51 C 0.44714(13) 0.5134(2) 0.13534(12) 0.0273(5) Uani 1 1 d . . . . .
C52 C 0.39606(14) 0.4523(2) 0.10141(12) 0.0287(5) Uani 1 1 d . . . . .
F1 F 0.41089(9) 0.39531(14) 0.06164(7) 0.0350(4) Uani 1 1 d . . . . .
C53 C 0.32980(14) 0.4472(2) 0.10694(13) 0.0312(6) Uani 1 1 d D . . . .
F2 F 0.28457(9) 0.38200(15) 0.07381(8) 0.0403(4) Uani 1 1 d . . . . .
C54 C 0.30924(15) 0.5046(2) 0.14564(14) 0.0337(6) Uani 1 1 d D . . . .
C57 C 0.2333(4) 0.5034(10) 0.1430(5) 0.043(3) Uani 0.507(9) 1 d D U P C 1
H57A H 0.2277 0.5408 0.1758 0.052 Uiso 0.507(9) 1 calc R U P C 1
H57B H 0.2192 0.4322 0.1462 0.052 Uiso 0.507(9) 1 calc R U P C 1
C58 C 0.1841(4) 0.5494(7) 0.0901(4) 0.046(2) Uani 0.507(9) 1 d D U P C 1
H58A H 0.1972 0.6211 0.0871 0.055 Uiso 0.507(9) 1 calc R U P C 1
H58B H 0.1898 0.5128 0.0572 0.055 Uiso 0.507(9) 1 calc R U P C 1
C59 C 0.1092(3) 0.5449(6) 0.0890(3) 0.052(2) Uani 0.507(9) 1 d D U P C 1
H59A H 0.1030 0.5831 0.1214 0.062 Uiso 0.507(9) 1 calc R U P C 1
H59B H 0.0960 0.4735 0.0926 0.062 Uiso 0.507(9) 1 calc R U P C 1
C60 C 0.0620(6) 0.5890(15) 0.0356(6) 0.116(6) Uani 0.507(9) 1 d D U P C 1
H60A H 0.0694 0.6625 0.0350 0.174 Uiso 0.507(9) 1 calc R U P C 1
H60B H 0.0135 0.5754 0.0337 0.174 Uiso 0.507(9) 1 calc R U P C 1
H60C H 0.0726 0.5578 0.0034 0.174 Uiso 0.507(9) 1 calc R U P C 1
C57A C 0.2414(4) 0.4877(9) 0.1596(5) 0.033(2) Uani 0.493(9) 1 d D U P C 2
H57C H 0.2499 0.4960 0.2004 0.040 Uiso 0.493(9) 1 calc R U P C 2
H57D H 0.2258 0.4171 0.1499 0.040 Uiso 0.493(9) 1 calc R U P C 2
C58A C 0.1833(3) 0.5602(6) 0.1290(4) 0.047(2) Uani 0.493(9) 1 d D U P C 2
H58C H 0.1410 0.5433 0.1397 0.057 Uiso 0.493(9) 1 calc R U P C 2
H58D H 0.1970 0.6301 0.1421 0.057 Uiso 0.493(9) 1 calc R U P C 2
C59A C 0.1656(5) 0.5584(8) 0.0664(4) 0.056(2) Uani 0.493(9) 1 d D U P C 2
H59C H 0.1598 0.4874 0.0530 0.067 Uiso 0.493(9) 1 calc R U P C 2
H59D H 0.2038 0.5894 0.0545 0.067 Uiso 0.493(9) 1 calc R U P C 2
C60A C 0.0977(5) 0.6180(11) 0.0412(6) 0.095(4) Uani 0.493(9) 1 d D U P C 2
H60D H 0.0860 0.6169 0.0003 0.143 Uiso 0.493(9) 1 calc R U P C 2
H60E H 0.0600 0.5866 0.0529 0.143 Uiso 0.493(9) 1 calc R U P C 2
H60F H 0.1039 0.6884 0.0544 0.143 Uiso 0.493(9) 1 calc R U P C 2
C55 C 0.35957(16) 0.5695(2) 0.17799(14) 0.0344(6) Uani 1 1 d D . . . .
F3 F 0.34390(10) 0.62929(16) 0.21630(9) 0.0462(5) Uani 1 1 d . . . . .
C56 C 0.42584(14) 0.5742(2) 0.17283(13) 0.0302(6) Uani 1 1 d . . . . .
F4 F 0.47189(9) 0.63746(15) 0.20651(8) 0.0398(4) Uani 1 1 d . . . . .
C71 C 0.88234(15) 0.6108(2) 0.37033(14) 0.0349(6) Uani 1 1 d . . . . .
C72 C 0.86917(18) 0.7132(3) 0.37773(18) 0.0481(9) Uani 1 1 d . . . . .
H72 H 0.8522 0.7557 0.3460 0.058 Uiso 1 1 calc R U . . .
C73 C 0.8805(2) 0.7535(4) 0.4308(2) 0.0706(14) Uani 1 1 d . . . . .
H73 H 0.8715 0.8234 0.4347 0.085 Uiso 1 1 calc R U . . .
C74 C 0.9046(3) 0.6947(4) 0.4778(2) 0.0732(14) Uani 1 1 d . . . . .
C75 C 0.9181(2) 0.5948(4) 0.47128(18) 0.0631(12) Uani 1 1 d . . . . .
H75 H 0.9350 0.5532 0.5034 0.076 Uiso 1 1 calc R U . . .
C76 C 0.90756(19) 0.5525(3) 0.41795(15) 0.0444(8) Uani 1 1 d . . . . .
H76 H 0.9178 0.4829 0.4145 0.053 Uiso 1 1 calc R U . . .
C77 C 0.9146(5) 0.7396(7) 0.5363(3) 0.139(3) Uani 1 1 d . . . . .
H77A H 0.8698 0.7419 0.5443 0.209 Uiso 1 1 calc R U . . .
H77B H 0.9334 0.8084 0.5377 0.209 Uiso 1 1 calc R U . . .
H77C H 0.9470 0.6971 0.5642 0.209 Uiso 1 1 calc R U . . .
S1 S 0.09590(4) 0.41270(6) 0.25873(4) 0.04009(19) Uani 1 1 d D U . . .
O2 O 0.07751(13) 0.51859(17) 0.25400(11) 0.0470(6) Uani 1 1 d D U . . .
O3 O 0.03839(15) 0.3439(2) 0.25201(15) 0.0667(8) Uani 1 1 d D U . . .
O4 O 0.14565(17) 0.3836(2) 0.22992(15) 0.0678(9) Uani 1 1 d D U . . .
C13 C 0.1439(3) 0.3997(3) 0.3313(2) 0.0672(11) Uani 1 1 d D U . . .
F5 F 0.1586(9) 0.2999(8) 0.3412(8) 0.092(4) Uani 0.56(3) 1 d D U P D 1
F6 F 0.0921(9) 0.4147(11) 0.3590(7) 0.097(3) Uani 0.56(3) 1 d D U P D 1
F7 F 0.1947(7) 0.4598(10) 0.3523(7) 0.089(4) Uani 0.56(3) 1 d D U P D 1
F5A F 0.1693(7) 0.3081(7) 0.3478(7) 0.051(3) Uani 0.44(3) 1 d D U P D 2
F6A F 0.1148(9) 0.4376(11) 0.3680(4) 0.071(3) Uani 0.44(3) 1 d D U P D 2
F7A F 0.2039(7) 0.4570(12) 0.3342(9) 0.084(4) Uani 0.44(3) 1 d D U P D 2

loop_
_atom_site_aniso_label
_atom_site_aniso_U_11
_atom_site_aniso_U_22
_atom_site_aniso_U_33
_atom_site_aniso_U_23
_atom_site_aniso_U_13
_atom_site_aniso_U_12
Pd1 0.02119(10) 0.02750(11) 0.03508(12) 0.00270(9) 0.00451(8) -0.00158(8)
N1 0.0253(11) 0.0313(12) 0.0387(14) -0.0015(10) 0.0078(10) -0.0013(9)
C61 0.0253(13) 0.0417(16) 0.0401(16) -0.0068(13) 0.0086(12) -0.0034(12)
C62 0.0275(14) 0.0449(18) 0.0481(18) -0.0113(15) 0.0093(13) -0.0086(13)
C63 0.0367(18) 0.082(3) 0.053(2) -0.020(2) 0.0071(16) -0.0137(19)
N2 0.0281(12) 0.0455(16) 0.0425(15) 0.0046(12) 0.0082(11) 0.0004(11)
C64 0.0314(16) 0.068(2) 0.0472(19) 0.0192(17) 0.0092(14) -0.0001(15)
C65 0.031(3) 0.057(4) 0.036(3) -0.002(2) 0.012(2) -0.006(2)
C66 0.045(3) 0.074(4) 0.050(3) -0.002(3) 0.015(3) 0.007(3)
C65A 0.042(6) 0.067(7) 0.063(6) 0.018(5) 0.021(5) 0.002(5)
C66A 0.075(10) 0.081(9) 0.090(9) -0.004(7) 0.042(8) -0.016(7)
P1 0.0226(3) 0.0303(3) 0.0299(3) 0.0000(3) 0.0052(3) -0.0040(3)
C1 0.0222(12) 0.0358(14) 0.0353(15) -0.0071(12) 0.0074(11) -0.0005(11)
C2 0.0298(14) 0.0317(14) 0.0365(15) -0.0031(12) 0.0077(12) 0.0029(11)
C3 0.0409(17) 0.0395(17) 0.0483(19) 0.0000(15) 0.0049(15) 0.0130(14)
C4 0.0388(17) 0.0422(19) 0.063(2) -0.0113(17) 0.0069(16) 0.0140(15)
C5 0.0296(15) 0.055(2) 0.058(2) -0.0184(17) 0.0105(15) 0.0053(14)
C6 0.0300(15) 0.0468(18) 0.0437(17) -0.0144(14) 0.0107(13) 0.0013(13)
C7 0.045(6) 0.046(7) 0.032(7) 0.001(5) 0.013(4) -0.015(5)
C8 0.045(7) 0.038(6) 0.042(5) -0.005(4) 0.010(5) -0.021(5)
C9 0.058(7) 0.036(5) 0.038(5) -0.004(4) 0.016(5) -0.016(6)
C10 0.056(7) 0.050(6) 0.035(6) -0.002(4) 0.019(5) -0.020(5)
C11 0.049(6) 0.053(8) 0.039(5) 0.003(5) 0.019(5) -0.021(5)
C12 0.042(6) 0.051(8) 0.034(5) 0.002(4) 0.015(4) -0.020(5)
C7A 0.036(4) 0.033(4) 0.030(4) -0.006(3) 0.009(3) -0.012(3)
C8A 0.043(5) 0.037(4) 0.031(3) 0.002(3) 0.008(3) -0.008(4)
C9A 0.056(6) 0.040(4) 0.033(3) 0.000(3) 0.009(4) -0.016(4)
C10A 0.060(6) 0.046(4) 0.039(4) -0.001(3) 0.015(4) -0.017(4)
C11A 0.053(5) 0.052(6) 0.041(4) -0.003(4) 0.020(4) -0.015(4)
C12A 0.037(4) 0.046(6) 0.032(4) -0.002(3) 0.009(3) -0.014(3)
C21 0.0215(11) 0.0276(13) 0.0315(13) 0.0016(10) 0.0071(10) -0.0008(10)
C22 0.0214(12) 0.0353(14) 0.0322(14) 0.0064(11) 0.0068(10) 0.0003(10)
O1 0.0254(10) 0.0380(11) 0.0408(12) 0.0090(9) -0.0003(8) 0.0065(9)
C27 0.0268(14) 0.0467(18) 0.0468(18) 0.0129(15) 0.0052(13) 0.0093(13)
C23 0.0303(14) 0.0348(15) 0.0408(16) 0.0035(12) 0.0129(12) 0.0082(12)
C24 0.0333(15) 0.0301(14) 0.0430(17) -0.0042(12) 0.0112(13) 0.0036(11)
C25 0.0272(13) 0.0330(14) 0.0348(15) -0.0028(11) 0.0086(11) 0.0026(11)
C26 0.0204(11) 0.0285(12) 0.0295(13) 0.0009(10) 0.0078(10) 0.0009(10)
C31 0.0196(11) 0.0277(12) 0.0265(12) -0.0019(10) 0.0050(9) -0.0008(9)
C32 0.0213(11) 0.0292(13) 0.0286(13) -0.0028(10) 0.0069(10) -0.0030(10)
C33 0.0178(11) 0.0288(13) 0.0306(13) -0.0046(10) 0.0057(10) -0.0014(9)
C34 0.0202(11) 0.0305(13) 0.0298(13) -0.0024(10) 0.0062(10) 0.0005(10)
C35 0.0231(12) 0.0295(13) 0.0285(13) 0.0013(10) 0.0068(10) 0.0002(10)
C36 0.0181(11) 0.0292(12) 0.0277(13) -0.0025(10) 0.0059(9) -0.0002(9)
C37 0.0233(12) 0.0349(14) 0.0348(14) 0.0025(12) 0.0090(11) -0.0005(11)
C38 0.0312(14) 0.0453(17) 0.0392(16) 0.0068(14) 0.0153(13) 0.0022(13)
C39 0.0335(15) 0.0309(15) 0.0505(19) 0.0037(13) 0.0099(14) -0.0022(12)
C40 0.0219(12) 0.0373(15) 0.0353(15) 0.0047(12) 0.0086(11) 0.0055(11)
C41 0.0296(14) 0.0357(15) 0.0334(15) 0.0010(12) 0.0035(11) 0.0033(12)
C42 0.0461(18) 0.0418(18) 0.0427(18) -0.0067(14) 0.0077(15) 0.0192(15)
C43 0.0186(11) 0.0354(14) 0.0308(13) 0.0023(11) 0.0073(10) 0.0000(10)
C44 0.0242(13) 0.0395(16) 0.0355(15) 0.0048(12) 0.0096(11) -0.0008(11)
C45 0.0289(14) 0.0439(17) 0.0358(15) -0.0051(13) 0.0129(12) 0.0000(12)
C51 0.0199(11) 0.0321(13) 0.0309(13) 0.0018(11) 0.0088(10) 0.0003(10)
C52 0.0241(12) 0.0307(13) 0.0320(14) 0.0003(11) 0.0092(10) 0.0008(10)
F1 0.0283(8) 0.0419(10) 0.0351(9) -0.0090(8) 0.0097(7) -0.0026(7)
C53 0.0210(12) 0.0332(14) 0.0379(15) 0.0028(12) 0.0062(11) -0.0012(10)
F2 0.0256(8) 0.0424(10) 0.0515(11) -0.0082(9) 0.0090(8) -0.0100(7)
C54 0.0236(13) 0.0324(14) 0.0467(17) 0.0046(12) 0.0125(12) 0.0052(11)
C57 0.026(3) 0.046(6) 0.060(6) 0.007(4) 0.015(3) 0.001(3)
C58 0.029(3) 0.052(4) 0.055(5) 0.010(4) 0.011(3) 0.009(3)
C59 0.027(3) 0.062(5) 0.063(4) -0.016(3) 0.009(3) 0.009(3)
C60 0.040(5) 0.192(16) 0.108(8) 0.050(9) 0.006(5) 0.035(7)
C57A 0.022(3) 0.036(4) 0.046(5) 0.009(4) 0.014(3) 0.003(3)
C58A 0.025(3) 0.044(4) 0.075(5) 0.020(3) 0.018(3) 0.006(3)
C59A 0.037(4) 0.054(5) 0.068(5) 0.022(4) 0.004(4) -0.004(4)
C60A 0.032(4) 0.115(9) 0.128(9) 0.069(8) 0.007(5) -0.001(5)
C55 0.0307(14) 0.0318(15) 0.0445(17) 0.0000(12) 0.0170(13) 0.0036(11)
F3 0.0401(10) 0.0484(11) 0.0585(12) -0.0133(10) 0.0275(9) 0.0040(9)
C56 0.0244(12) 0.0308(14) 0.0347(14) -0.0041(11) 0.0073(11) -0.0011(10)
F4 0.0312(9) 0.0448(10) 0.0449(10) -0.0165(8) 0.0132(8) -0.0076(8)
C71 0.0222(12) 0.0329(15) 0.0490(18) -0.0052(13) 0.0096(12) -0.0041(11)
C72 0.0325(16) 0.0378(17) 0.072(3) -0.0094(17) 0.0117(16) 0.0013(13)
C73 0.059(3) 0.057(3) 0.095(4) -0.036(3) 0.021(3) 0.003(2)
C74 0.071(3) 0.086(4) 0.067(3) -0.033(3) 0.028(2) -0.012(3)
C75 0.060(3) 0.083(3) 0.047(2) -0.014(2) 0.0178(19) -0.026(2)
C76 0.0426(18) 0.0439(18) 0.0449(18) -0.0031(15) 0.0097(15) -0.0108(15)
C77 0.169(8) 0.163(8) 0.097(5) -0.081(5) 0.056(5) -0.038(6)
S1 0.0349(4) 0.0264(3) 0.0650(5) -0.0085(3) 0.0240(4) -0.0037(3)
O2 0.0497(14) 0.0261(10) 0.0648(16) -0.0053(11) 0.0161(12) 0.0014(10)
O3 0.0475(15) 0.0458(15) 0.110(3) -0.0057(16) 0.0277(16) -0.0162(12)
O4 0.0680(19) 0.0577(18) 0.097(2) 0.0011(16) 0.0536(18) 0.0146(15)
C13 0.082(3) 0.0371(18) 0.079(3) -0.0034(18) 0.019(2) 0.0166(18)
F5 0.118(9) 0.047(4) 0.107(8) 0.013(4) 0.028(6) 0.029(4)
F6 0.134(7) 0.072(5) 0.102(6) -0.015(4) 0.061(6) 0.017(5)
F7 0.092(5) 0.060(4) 0.087(7) -0.004(4) -0.020(4) -0.001(4)
F5A 0.048(4) 0.029(3) 0.074(5) 0.002(3) 0.011(3) 0.009(3)
F6A 0.108(7) 0.051(5) 0.044(4) -0.004(3) 0.009(4) 0.034(5)
F7A 0.075(5) 0.047(4) 0.110(9) -0.010(5) -0.006(5) -0.012(3)

loop_
_atom_type_symbol
_atom_type_description
_atom_type_scat_dispersion_real
_atom_type_scat_dispersion_imag
_atom_type_scat_source
C C 0.0033 0.0016 'International Tables Vol C Tables 4.2.6.8 and 6.1.1.4'
H H 0.0000 0.0000 'International Tables Vol C Tables 4.2.6.8 and 6.1.1.4'
N N 0.0061 0.0033 'International Tables Vol C Tables 4.2.6.8 and 6.1.1.4'
O O 0.0106 0.0060 'International Tables Vol C Tables 4.2.6.8 and 6.1.1.4'
F F 0.0171 0.0103 'International Tables Vol C Tables 4.2.6.8 and 6.1.1.4'
P P 0.1023 0.0942 'International Tables Vol C Tables 4.2.6.8 and 6.1.1.4'
S S 0.1246 0.1234 'International Tables Vol C Tables 4.2.6.8 and 6.1.1.4'
Pd Pd -0.9988 1.0072 'International Tables Vol C Tables 4.2.6.8 and 6.1.1.4'

loop_
_geom_angle_atom_site_label_1
_geom_angle_atom_site_label_2
_geom_angle_atom_site_label_3
_geom_angle
C71 Pd1 N1 87.40(11)
C71 Pd1 N2 172.37(11)
N1 Pd1 N2 86.31(10)
C71 Pd1 P1 90.35(8)
N1 Pd1 P1 174.33(7)
N2 Pd1 P1 96.31(8)
C61 N1 Pd1 122.35(19)
C61 N1 H1A 111(2)
Pd1 N1 H1A 107(2)
C61 N1 H1B 109(2)
Pd1 N1 H1B 107(2)
H1A N1 H1B 99(3)
N1 C61 C62 112.7(3)
N1 C61 H61A 109.1
C62 C61 H61A 109.1
N1 C61 H61B 109.1
C62 C61 H61B 109.1
H61A C61 H61B 107.8
C63 C62 C61 112.7(3)
C63 C62 H62A 109.1
C61 C62 H62A 109.1
C63 C62 H62B 109.1
C61 C62 H62B 109.1
H62A C62 H62B 107.8
C62 C63 H63A 109.5
C62 C63 H63B 109.5
H63A C63 H63B 109.5
C62 C63 H63C 109.5
H63A C63 H63C 109.5
H63B C63 H63C 109.5
C64 N2 Pd1 118.0(2)
C64 N2 H2C 99(3)
Pd1 N2 H2C 116(3)
C64 N2 H2D 109(3)
Pd1 N2 H2D 111(3)
H2C N2 H2D 102(3)
C65A C64 N2 126.2(6)
N2 C64 C65 110.2(4)
N2 C64 H64A 109.6
C65 C64 H64A 109.6
N2 C64 H64B 109.6
C65 C64 H64B 109.6
H64A C64 H64B 108.1
C65A C64 H64C 105.8
N2 C64 H64C 105.8
C65A C64 H64D 105.8
N2 C64 H64D 105.8
H64C C64 H64D 106.2
C66 C65 C64 118.1(5)
C66 C65 H65A 107.8
C64 C65 H65A 107.8
C66 C65 H65B 107.8
C64 C65 H65B 107.8
H65A C65 H65B 107.1
C65 C66 H66A 109.5
C65 C66 H66B 109.5
H66A C66 H66B 109.5
C65 C66 H66C 109.5
H66A C66 H66C 109.5
H66B C66 H66C 109.5
C64 C65A C66A 104.3(10)
C64 C65A H65C 110.9
C66A C65A H65C 110.9
C64 C65A H65D 110.9
C66A C65A H65D 110.9
H65C C65A H65D 108.9
C65A C66A H66D 109.5
C65A C66A H66E 109.5
H66D C66A H66E 109.5
C65A C66A H66F 109.5
H66D C66A H66F 109.5
H66E C66A H66F 109.5
C7 P1 C1 100.3(8)
C1 P1 C7A 105.9(5)
C7 P1 C21 105.0(8)
C1 P1 C21 107.41(13)
C7A P1 C21 102.8(5)
C7 P1 Pd1 118.6(6)
C1 P1 Pd1 110.15(10)
C7A P1 Pd1 115.8(4)
C21 P1 Pd1 114.02(9)
C6 C1 C2 109.3(3)
C6 C1 P1 114.0(2)
C2 C1 P1 108.82(19)
C6 C1 H1 108.2
C2 C1 H1 108.2
P1 C1 H1 108.2
C3 C2 C1 111.1(3)
C3 C2 H2A 109.4
C1 C2 H2A 109.4
C3 C2 H2B 109.4
C1 C2 H2B 109.4
H2A C2 H2B 108.0
C2 C3 C4 110.2(3)
C2 C3 H3A 109.6
C4 C3 H3A 109.6
C2 C3 H3B 109.6
C4 C3 H3B 109.6
H3A C3 H3B 108.1
C5 C4 C3 111.5(3)
C5 C4 H4A 109.3
C3 C4 H4A 109.3
C5 C4 H4B 109.3
C3 C4 H4B 109.3
H4A C4 H4B 108.0
C4 C5 C6 112.2(3)
C4 C5 H5A 109.2
C6 C5 H5A 109.2
C4 C5 H5B 109.2
C6 C5 H5B 109.2
H5A C5 H5B 107.9
C1 C6 C5 110.1(3)
C1 C6 H6A 109.6
C5 C6 H6A 109.6
C1 C6 H6B 109.6
C5 C6 H6B 109.6
H6A C6 H6B 108.2
C8 C7 C12 106.9(12)
C8 C7 P1 117.2(12)
C12 C7 P1 112.2(11)
C8 C7 H7 106.7
C12 C7 H7 106.7
P1 C7 H7 106.7
C7 C8 C9 110.0(12)
C7 C8 H8A 109.7
C9 C8 H8A 109.7
C7 C8 H8B 109.7
C9 C8 H8B 109.7
H8A C8 H8B 108.2
C10 C9 C8 111.9(10)
C10 C9 H9A 109.2
C8 C9 H9A 109.2
C10 C9 H9B 109.2
C8 C9 H9B 109.2
H9A C9 H9B 107.9
C11 C10 C9 111.6(10)
C11 C10 H10A 109.3
C9 C10 H10A 109.3
C11 C10 H10B 109.3
C9 C10 H10B 109.3
H10A C10 H10B 108.0
C10 C11 C12 110.8(11)
C10 C11 H11A 109.5
C12 C11 H11A 109.5
C10 C11 H11B 109.5
C12 C11 H11B 109.5
H11A C11 H11B 108.1
C7 C12 C11 108.8(12)
C7 C12 H12A 109.9
C11 C12 H12A 109.9
C7 C12 H12B 109.9
C11 C12 H12B 109.9
H12A C12 H12B 108.3
C12A C7A C8A 108.6(8)
C12A C7A P1 114.4(7)
C8A C7A P1 117.8(8)
C12A C7A H7A 104.9
C8A C7A H7A 104.9
P1 C7A H7A 104.9
C7A C8A C9A 108.9(8)
C7A C8A H8C 109.9
C9A C8A H8C 109.9
C7A C8A H8D 109.9
C9A C8A H8D 109.9
H8C C8A H8D 108.3
C10A C9A C8A 111.3(8)
C10A C9A H9C 109.4
C8A C9A H9C 109.4
C10A C9A H9D 109.4
C8A C9A H9D 109.4
H9C C9A H9D 108.0
C11A C10A C9A 111.9(7)
C11A C10A H10C 109.2
C9A C10A H10C 109.2
C11A C10A H10D 109.2
C9A C10A H10D 109.2
H10C C10A H10D 107.9
C10A C11A C12A 112.9(8)
C10A C11A H11C 109.0
C12A C11A H11C 109.0
C10A C11A H11D 109.0
C12A C11A H11D 109.0
H11C C11A H11D 107.8
C7A C12A C11A 110.9(8)
C7A C12A H12C 109.5
C11A C12A H12C 109.5
C7A C12A H12D 109.5
C11A C12A H12D 109.5
H12C C12A H12D 108.0
C22 C21 C26 116.9(3)
C22 C21 P1 111.6(2)
C26 C21 P1 131.3(2)
O1 C22 C23 121.9(3)
O1 C22 C21 114.8(3)
C23 C22 C21 123.3(3)
C22 O1 C27 118.8(3)
O1 C27 H27A 109.5
O1 C27 H27B 109.5
H27A C27 H27B 109.5
O1 C27 H27C 109.5
H27A C27 H27C 109.5
H27B C27 H27C 109.5
C22 C23 C24 118.5(3)
C22 C23 H23 120.8
C24 C23 H23 120.8
C25 C24 C23 119.9(3)
C25 C24 H24 120.1
C23 C24 H24 120.1
C24 C25 C26 122.9(3)
C24 C25 H25 118.5
C26 C25 H25 118.5
C25 C26 C21 118.2(2)
C25 C26 C31 112.8(2)
C21 C26 C31 128.9(2)
C36 C31 C32 120.1(2)
C36 C31 C26 118.8(2)
C32 C31 C26 120.4(2)
C33 C32 C31 118.6(2)
C33 C32 C37 122.5(2)
C31 C32 C37 118.8(2)
C34 C33 C32 121.2(2)
C34 C33 C51 117.4(2)
C32 C33 C51 121.3(2)
C35 C34 C33 118.4(2)
C35 C34 C40 119.0(3)
C33 C34 C40 122.7(2)
C36 C35 C34 122.5(3)
C36 C35 H35 118.7
C34 C35 H35 118.7
C35 C36 C31 118.8(2)
C35 C36 C43 118.2(2)
C31 C36 C43 122.9(2)
C39 C37 C32 112.1(2)
C39 C37 C38 109.5(2)
C32 C37 C38 116.9(3)
C39 C37 H37 105.9
C32 C37 H37 105.9
C38 C37 H37 105.9
C37 C38 H38A 109.5
C37 C38 H38B 109.5
H38A C38 H38B 109.5
C37 C38 H38C 109.5
H38A C38 H38C 109.5
H38B C38 H38C 109.5
C37 C39 H39A 109.5
C37 C39 H39B 109.5
H39A C39 H39B 109.5
C37 C39 H39C 109.5
H39A C39 H39C 109.5
H39B C39 H39C 109.5
C34 C40 C41 113.2(2)
C34 C40 C42 110.0(2)
C41 C40 C42 109.4(3)
C34 C40 H40 108.0
C41 C40 H40 108.0
C42 C40 H40 108.0
C40 C41 H41A 109.5
C40 C41 H41B 109.5
H41A C41 H41B 109.5
C40 C41 H41C 109.5
H41A C41 H41C 109.5
H41B C41 H41C 109.5
C40 C42 H42A 109.5
C40 C42 H42B 109.5
H42A C42 H42B 109.5
C40 C42 H42C 109.5
H42A C42 H42C 109.5
H42B C42 H42C 109.5
C36 C43 C45 110.4(2)
C36 C43 C44 113.4(2)
C45 C43 C44 108.6(2)
C36 C43 H43 108.1
C45 C43 H43 108.1
C44 C43 H43 108.1
C43 C44 H44A 109.5
C43 C44 H44B 109.5
H44A C44 H44B 109.5
C43 C44 H44C 109.5
H44A C44 H44C 109.5
H44B C44 H44C 109.5
C43 C45 H45A 109.5
C43 C45 H45B 109.5
H45A C45 H45B 109.5
C43 C45 H45C 109.5
H45A C45 H45C 109.5
H45B C45 H45C 109.5
C52 C51 C56 115.3(2)
C52 C51 C33 121.3(2)
C56 C51 C33 123.4(2)
F1 C52 C53 118.3(3)
F1 C52 C51 119.4(2)
C53 C52 C51 122.2(3)
F2 C53 C52 118.0(3)
F2 C53 C54 119.5(2)
C52 C53 C54 122.5(3)
C53 C54 C55 115.3(3)
C53 C54 C57 118.0(6)
C55 C54 C57 126.0(6)
C53 C54 C57A 123.5(6)
C55 C54 C57A 120.5(6)
C54 C57 C58 115.2(7)
C54 C57 H57A 108.5
C58 C57 H57A 108.5
C54 C57 H57B 108.5
C58 C57 H57B 108.5
H57A C57 H57B 107.5
C59 C58 C57 113.3(7)
C59 C58 H58A 108.9
C57 C58 H58A 108.9
C59 C58 H58B 108.9
C57 C58 H58B 108.9
H58A C58 H58B 107.7
C58 C59 C60 111.7(8)
C58 C59 H59A 109.3
C60 C59 H59A 109.3
C58 C59 H59B 109.3
C60 C59 H59B 109.3
H59A C59 H59B 107.9
C59 C60 H60A 109.5
C59 C60 H60B 109.5
H60A C60 H60B 109.5
C59 C60 H60C 109.5
H60A C60 H60C 109.5
H60B C60 H60C 109.5
C54 C57A C58A 113.6(7)
C54 C57A H57C 108.8
C58A C57A H57C 108.8
C54 C57A H57D 108.8
C58A C57A H57D 108.8
H57C C57A H57D 107.7
C59A C58A C57A 115.2(8)
C59A C58A H58C 108.5
C57A C58A H58C 108.5
C59A C58A H58D 108.5
C57A C58A H58D 108.5
H58C C58A H58D 107.5
C58A C59A C60A 109.3(9)
C58A C59A H59C 109.8
C60A C59A H59C 109.8
C58A C59A H59D 109.8
C60A C59A H59D 109.8
H59C C59A H59D 108.3
C59A C60A H60D 109.5
C59A C60A H60E 109.5
H60D C60A H60E 109.5
C59A C60A H60F 109.5
H60D C60A H60F 109.5
H60E C60A H60F 109.5
F3 C55 C56 118.3(3)
F3 C55 C54 119.4(3)
C56 C55 C54 122.3(3)
F4 C56 C55 118.6(3)
F4 C56 C51 119.1(2)
C55 C56 C51 122.2(3)
C76 C71 C72 117.3(3)
C76 C71 Pd1 120.0(2)
C72 C71 Pd1 121.4(3)
C73 C72 C71 120.8(4)
C73 C72 H72 119.6
C71 C72 H72 119.6
C74 C73 C72 121.5(4)
C74 C73 H73 119.2
C72 C73 H73 119.2
C75 C74 C73 118.3(4)
C75 C74 C77 120.7(6)
C73 C74 C77 120.9(6)
C74 C75 C76 121.2(5)
C74 C75 H75 119.4
C76 C75 H75 119.4
C71 C76 C75 120.8(4)
C71 C76 H76 119.6
C75 C76 H76 119.6
C74 C77 H77A 109.5
C74 C77 H77B 109.5
H77A C77 H77B 109.5
C74 C77 H77C 109.5
H77A C77 H77C 109.5
H77B C77 H77C 109.5
O2 S1 O3 114.92(17)
O2 S1 O4 114.52(17)
O3 S1 O4 115.1(2)
O2 S1 C13 103.02(17)
O3 S1 C13 103.6(2)
O4 S1 C13 103.3(2)
F6A C13 F5A 109.7(9)
F7 C13 F5 114.9(11)
F6A C13 F7A 107.9(9)
F5A C13 F7A 103.0(9)
F7 C13 F6 109.1(7)
F5 C13 F6 101.5(10)
F7 C13 S1 119.0(8)
F6A C13 S1 116.5(6)
F5A C13 S1 116.4(8)
F5 C13 S1 107.5(8)
F7A C13 S1 101.6(9)
F6 C13 S1 102.8(8)

loop_
_geom_bond_atom_site_label_1
_geom_bond_atom_site_label_2
_geom_bond_distance
Pd1 C71 1.992(3)
Pd1 N1 2.145(2)
Pd1 N2 2.195(3)
Pd1 P1 2.2803(7)
N1 C61 1.475(4)
N1 H1A 0.907(18)
N1 H1B 0.932(18)
C61 C62 1.511(4)
C61 H61A 0.9900
C61 H61B 0.9900
C62 C63 1.498(5)
C62 H62A 0.9900
C62 H62B 0.9900
C63 H63A 0.9800
C63 H63B 0.9800
C63 H63C 0.9800
N2 C64 1.462(4)
N2 H2C 0.925(18)
N2 H2D 0.916(18)
C64 C65A 1.405(10)
C64 C65 1.593(7)
C64 H64A 0.9900
C64 H64B 0.9900
C64 H64C 0.9900
C64 H64D 0.9900
C65 C66 1.508(7)
C65 H65A 0.9900
C65 H65B 0.9900
C66 H66A 0.9800
C66 H66B 0.9800
C66 H66C 0.9800
C65A C66A 1.485(14)
C65A H65C 0.9900
C65A H65D 0.9900
C66A H66D 0.9800
C66A H66E 0.9800
C66A H66F 0.9800
P1 C7 1.846(10)
P1 C1 1.851(3)
P1 C7A 1.857(7)
P1 C21 1.865(3)
C1 C6 1.538(4)
C1 C2 1.539(4)
C1 H1 1.0000
C2 C3 1.526(4)
C2 H2A 0.9900
C2 H2B 0.9900
C3 C4 1.527(5)
C3 H3A 0.9900
C3 H3B 0.9900
C4 C5 1.505(6)
C4 H4A 0.9900
C4 H4B 0.9900
C5 C6 1.538(5)
C5 H5A 0.9900
C5 H5B 0.9900
C6 H6A 0.9900
C6 H6B 0.9900
C7 C8 1.532(13)
C7 C12 1.541(12)
C7 H7 1.0000
C8 C9 1.538(12)
C8 H8A 0.9900
C8 H8B 0.9900
C9 C10 1.507(12)
C9 H9A 0.9900
C9 H9B 0.9900
C10 C11 1.497(12)
C10 H10A 0.9900
C10 H10B 0.9900
C11 C12 1.544(12)
C11 H11A 0.9900
C11 H11B 0.9900
C12 H12A 0.9900
C12 H12B 0.9900
C7A C12A 1.528(9)
C7A C8A 1.532(9)
C7A H7A 1.0000
C8A C9A 1.542(9)
C8A H8C 0.9900
C8A H8D 0.9900
C9A C10A 1.524(10)
C9A H9C 0.9900
C9A H9D 0.9900
C10A C11A 1.495(10)
C10A H10C 0.9900
C10A H10D 0.9900
C11A C12A 1.545(9)
C11A H11C 0.9900
C11A H11D 0.9900
C12A H12C 0.9900
C12A H12D 0.9900
C21 C22 1.421(4)
C21 C26 1.423(4)
C22 O1 1.363(3)
C22 C23 1.383(4)
O1 C27 1.430(4)
C27 H27A 0.9800
C27 H27B 0.9800
C27 H27C 0.9800
C23 C24 1.384(4)
C23 H23 0.9500
C24 C25 1.379(4)
C24 H24 0.9500
C25 C26 1.399(4)
C25 H25 0.9500
C26 C31 1.525(4)
C31 C36 1.409(4)
C31 C32 1.418(4)
C32 C33 1.416(4)
C32 C37 1.535(4)
C33 C34 1.398(4)
C33 C51 1.502(3)
C34 C35 1.393(4)
C34 C40 1.523(4)
C35 C36 1.392(4)
C35 H35 0.9500
C36 C43 1.532(4)
C37 C39 1.532(4)
C37 C38 1.538(4)
C37 H37 1.0000
C38 H38A 0.9800
C38 H38B 0.9800
C38 H38C 0.9800
C39 H39A 0.9800
C39 H39B 0.9800
C39 H39C 0.9800
C40 C41 1.525(4)
C40 C42 1.537(5)
C40 H40 1.0000
C41 H41A 0.9800
C41 H41B 0.9800
C41 H41C 0.9800
C42 H42A 0.9800
C42 H42B 0.9800
C42 H42C 0.9800
C43 C45 1.533(4)
C43 C44 1.539(4)
C43 H43 1.0000
C44 H44A 0.9800
C44 H44B 0.9800
C44 H44C 0.9800
C45 H45A 0.9800
C45 H45B 0.9800
C45 H45C 0.9800
C51 C52 1.386(4)
C51 C56 1.392(4)
C52 F1 1.347(3)
C52 C53 1.382(4)
C53 F2 1.347(3)
C53 C54 1.384(4)
C54 C55 1.391(4)
C54 C57 1.512(8)
C54 C57A 1.522(8)
C57 C58 1.529(12)
C57 H57A 0.9900
C57 H57B 0.9900
C58 C59 1.502(9)
C58 H58A 0.9900
C58 H58B 0.9900
C59 C60 1.512(12)
C59 H59A 0.9900
C59 H59B 0.9900
C60 H60A 0.9800
C60 H60B 0.9800
C60 H60C 0.9800
C57A C58A 1.532(10)
C57A H57C 0.9900
C57A H57D 0.9900
C58A C59A 1.500(11)
C58A H58C 0.9900
C58A H58D 0.9900
C59A C60A 1.545(13)
C59A H59C 0.9900
C59A H59D 0.9900
C60A H60D 0.9800
C60A H60E 0.9800
C60A H60F 0.9800
C55 F3 1.347(3)
C55 C56 1.379(4)
C56 F4 1.345(3)
C71 C76 1.384(5)
C71 C72 1.398(5)
C72 C73 1.383(6)
C72 H72 0.9500
C73 C74 1.374(8)
C73 H73 0.9500
C74 C75 1.364(7)
C74 C77 1.536(7)
C75 C76 1.403(5)
C75 H75 0.9500
C76 H76 0.9500
C77 H77A 0.9800
C77 H77B 0.9800
C77 H77C 0.9800
S1 O2 1.440(2)
S1 O3 1.442(3)
S1 O4 1.445(3)
S1 C13 1.800(5)
C13 F7 1.281(9)
C13 F6A 1.321(9)
C13 F5A 1.329(9)
C13 F5 1.355(9)
C13 F7A 1.410(10)
C13 F6 1.423(9)

loop_
_geom_hbond_atom_site_label_D
_geom_hbond_atom_site_label_H
_geom_hbond_atom_site_label_A
_geom_hbond_distance_DH
_geom_hbond_distance_HA
_geom_hbond_distance_DA
_geom_hbond_angle_DHA
_geom_hbond_site_symmetry_A
N1 H1A O3 0.907(18) 2.273(19) 3.177(4) 174(3) 2_655
N1 H1B O2 0.932(18) 2.14(2) 3.062(4) 169(3) 1_655
N2 H2C S1 0.925(18) 3.03(2) 3.913(3) 161(3) 1_655
N2 H2C O3 0.925(18) 2.42(2) 3.319(4) 165(3) 1_655
